data_7207147
loop_
_publ_author_name
'Shen, Qian Jin'
'Wei, Hong Qing'
'Zou, Wen Sheng'
'Sun, Hao Ling'
'Jin, Wei Jun'

_publ_section_title
;
 Cocrystals assembled by pyrene and 1,2- or 1,4-diiodotetrafluorobenzenes
 and their phosphorescent behaviors modulated by local molecular
 environment
;
_journal_issue 3
_journal_name_full CrystEngComm
_journal_page_first 1010
_journal_paper_doi 10.1039/c1ce06069d
_journal_volume 14
_journal_year 2012
_chemical_formula_sum 'C28 H10 F8 I4'
_chemical_formula_weight 1005.96
_chemical_name_systematic
;
?
;
_space_group_IT_number 14
_symmetry_cell_setting monoclinic
_symmetry_space_group_name_Hall '-P 2ybc'
_symmetry_space_group_name_H-M 'P 1 21/c 1'
_atom_sites_solution_hydrogens geom
_atom_sites_solution_primary direct
_atom_sites_solution_secondary difmap
_audit_creation_method SHELXL-97
_cell_angle_alpha 90.00
_cell_angle_beta 114.844(6)
_cell_angle_gamma 90.00
_cell_formula_units_Z 2
_cell_length_a 10.277(3)
_cell_length_b 15.593(5)
_cell_length_c 9.715(3)
_cell_measurement_reflns_used 2690
_cell_measurement_temperature 293(2)
_cell_measurement_theta_max 27.398
_cell_measurement_theta_min 2.422
_cell_volume 1412.7(8)
_computing_cell_refinement SAINT
_computing_data_collection Smart
_computing_data_reduction SAINT
_computing_molecular_graphics 'SHELXTL/PC (Sheldrick, 1999)'
_computing_publication_material 'SHELXTL/PC (Sheldrick, 1999)'
_computing_structure_refinement 'SHELXL-97 (Sheldrick, 1997)'
_computing_structure_solution 'SHELXS-97 (Sheldrick, 1990)'
_diffrn_ambient_temperature 293(2)
_diffrn_measured_fraction_theta_full 0.999
_diffrn_measured_fraction_theta_max 0.999
_diffrn_measurement_device_type 'Smart CCD'
_diffrn_measurement_method '\w scan'
_diffrn_radiation_monochromator graphite
_diffrn_radiation_source 'fine-focus sealed tube'
_diffrn_radiation_type MoK\a
_diffrn_radiation_wavelength 0.71073
_diffrn_reflns_av_R_equivalents 0.0193
_diffrn_reflns_av_sigmaI/netI 0.0254
_diffrn_reflns_limit_h_max 11
_diffrn_reflns_limit_h_min -12
_diffrn_reflns_limit_k_max 18
_diffrn_reflns_limit_k_min -17
_diffrn_reflns_limit_l_max 10
_diffrn_reflns_limit_l_min -11
_diffrn_reflns_number 5729
_diffrn_reflns_theta_full 25.01
_diffrn_reflns_theta_max 25.01
_diffrn_reflns_theta_min 2.18
_diffrn_standards_decay_% 3.30
_exptl_absorpt_coefficient_mu 4.482
_exptl_absorpt_correction_T_max 0.6628
_exptl_absorpt_correction_T_min 0.3276
_exptl_absorpt_correction_type multi-scan
_exptl_absorpt_process_details 'SADABS (Sheldrick, G. M., 1996)'
_exptl_crystal_colour Colorless
_exptl_crystal_density_diffrn 2.365
_exptl_crystal_density_method 'not measured'
_exptl_crystal_description Block
_exptl_crystal_F_000 924
_exptl_crystal_size_max 0.20
_exptl_crystal_size_mid 0.15
_exptl_crystal_size_min 0.10
_refine_diff_density_max 0.677
_refine_diff_density_min -0.437
_refine_diff_density_rms 0.095
_refine_ls_extinction_method none
_refine_ls_goodness_of_fit_ref 1.087
_refine_ls_hydrogen_treatment constr
_refine_ls_matrix_type full
_refine_ls_number_parameters 200
_refine_ls_number_reflns 2491
_refine_ls_number_restraints 13
_refine_ls_restrained_S_all 1.101
_refine_ls_R_factor_all 0.0545
_refine_ls_R_factor_gt 0.0459
_refine_ls_shift/su_max 0.001
_refine_ls_shift/su_mean 0.000
_refine_ls_structure_factor_coef Fsqd
_refine_ls_weighting_details 'calc w=1/[\s^2^(Fo^2^)+(0.0425P)^2^+2.8490P] where P=(Fo^2^+2Fc^2^)/3'
_refine_ls_weighting_scheme calc
_refine_ls_wR_factor_gt 0.1029
_refine_ls_wR_factor_ref 0.1074
_reflns_number_gt 2128
_reflns_number_total 2491
_reflns_threshold_expression >2sigma(I)
_cod_data_source_file c1ce06069d.txt
_cod_data_source_block Cocrystal_2
_cod_depositor_comments
;
The following automatic conversions were performed:

'_symmetry_cell_setting' value 'Monoclinic' changed to 'monoclinic'
according to /home/saulius/struct/CIF-dictionaries/cif_core.dic
dictionary named 'cif_core.dic' version 2.4.1 from
2010-06-29.

'_exptl_absorpt_correction_type' value 'Multi-scan'
changed to 'multi-scan' according to
/home/saulius/struct/CIF-dictionaries/cif_core.dic dictionary named
'cif_core.dic' version 2.4.1 from 2010-06-29.

Automatic conversion script
Id: cif_fix_values 1715 2011-07-08 13:25:40Z adriana 
;
_cod_original_sg_symbol_H-M P2(1)/c
_cod_database_code 7207147

loop_
_symmetry_equiv_pos_as_xyz
'x, y, z'
'-x, y+1/2, -z+1/2'
'-x, -y, -z'
'x, -y-1/2, z-1/2'

loop_
_atom_site_label
_atom_site_type_symbol
_atom_site_fract_x
_atom_site_fract_y
_atom_site_fract_z
_atom_site_U_iso_or_equiv
_atom_site_adp_type
_atom_site_occupancy
_atom_site_symmetry_multiplicity
_atom_site_calc_flag
_atom_site_refinement_flags
_atom_site_disorder_assembly
_atom_site_disorder_group
I1 I 0.4888(7) 1.0741(4) 0.1714(7) 0.0897(14) Uani 0.54(4) 1 d P A 1
I1' I 0.4796(8) 1.0813(4) 0.1781(7) 0.0749(13) Uani 0.46(4) 1 d P A 2
I2 I 0.4893(6) 0.8460(3) 0.2159(7) 0.0826(12) Uani 0.54(4) 1 d P A 1
I2' I 0.4849(9) 0.8400(6) 0.2328(15) 0.1085(18) Uani 0.46(4) 1 d P A 2
C1 C 0.3761(6) 1.0155(4) 0.2839(7) 0.0582(15) Uani 1 1 d . . .
C2 C 0.3000(7) 1.0654(5) 0.3424(8) 0.0710(18) Uani 1 1 d . A .
C3 C 0.2248(8) 1.0292(6) 0.4155(9) 0.083(2) Uani 1 1 d . . .
C4 C 0.2247(8) 0.9431(6) 0.4311(9) 0.087(2) Uani 1 1 d . A .
C5 C 0.2987(8) 0.8920(5) 0.3759(9) 0.079(2) Uani 1 1 d . . .
C6 C 0.3761(7) 0.9268(4) 0.3018(7) 0.0631(16) Uani 1 1 d . A .
C7 C 0.9619(15) -0.2109(7) 0.0861(17) 0.168(7) Uani 1 1 d D . .
H7A H 0.9511 -0.2681 0.1060 0.202 Uiso 1 1 calc R . .
C8 C 0.9023(12) -0.1491(7) 0.1455(14) 0.150(6) Uani 1 1 d D . .
H8A H 0.8559 -0.1632 0.2065 0.179 Uiso 1 1 calc R . .
C9 C 0.9174(10) -0.0624(6) 0.1061(11) 0.117(3) Uani 1 1 d D . .
C10 C 0.8633(10) 0.0032(7) 0.1581(11) 0.141(5) Uani 1 1 d D . .
H10A H 0.8139 -0.0096 0.2168 0.170 Uiso 1 1 calc R . .
C11 C 0.8789(10) 0.0888(6) 0.1271(11) 0.117(4) Uani 1 1 d D . .
H11A H 0.8418 0.1321 0.1661 0.141 Uiso 1 1 calc R . .
C12 C 0.9514(9) 0.1096(5) 0.0359(10) 0.104(3) Uani 1 1 d D . .
C13 C 0.9639(13) 0.1930(6) 0.0006(14) 0.167(6) Uani 1 1 d D . .
H13A H 0.9233 0.2369 0.0342 0.200 Uiso 1 1 calc R . .
C14 C 1.0094(7) 0.0410(4) -0.0202(7) 0.0661(17) Uani 1 1 d D . .
F1 F 0.2989(5) 1.1511(3) 0.3305(6) 0.1002(14) Uani 1 1 d . . .
F2 F 0.1528(5) 1.0783(4) 0.4725(7) 0.1241(19) Uani 1 1 d . A .
F3 F 0.1513(6) 0.9062(4) 0.5024(6) 0.128(2) Uani 1 1 d . . .
F4 F 0.2990(5) 0.8066(3) 0.3933(6) 0.1131(16) Uani 1 1 d . A .

loop_
_atom_site_aniso_label
_atom_site_aniso_U_11
_atom_site_aniso_U_22
_atom_site_aniso_U_33
_atom_site_aniso_U_23
_atom_site_aniso_U_13
_atom_site_aniso_U_12
I1 0.0863(18) 0.102(3) 0.093(2) -0.0038(16) 0.0498(19) -0.0072(14)
I1' 0.089(2) 0.056(2) 0.071(2) 0.0134(11) 0.0256(18) -0.0155(12)
I2 0.088(2) 0.0687(13) 0.0962(17) 0.0055(17) 0.0440(13) 0.0041(13)
I2' 0.115(3) 0.075(2) 0.120(3) -0.026(2) 0.034(2) 0.025(2)
C1 0.050(3) 0.065(4) 0.055(4) 0.001(3) 0.017(3) 0.001(3)
C2 0.064(4) 0.069(4) 0.069(4) -0.009(3) 0.017(4) -0.005(3)
C3 0.061(4) 0.104(6) 0.082(5) -0.013(5) 0.028(4) 0.007(4)
C4 0.064(5) 0.125(7) 0.072(5) 0.002(5) 0.028(4) -0.013(5)
C5 0.070(5) 0.076(5) 0.075(5) 0.011(4) 0.014(4) -0.014(4)
C6 0.056(4) 0.061(4) 0.061(4) -0.003(3) 0.014(3) -0.001(3)
C7 0.116(12) 0.153(13) 0.179(15) 0.056(12) 0.007(9) -0.034(10)
C8 0.089(8) 0.142(11) 0.154(12) 0.071(10) -0.012(7) -0.035(7)
C9 0.071(6) 0.176(11) 0.088(7) 0.025(7) 0.016(5) -0.005(6)
C10 0.083(7) 0.237(15) 0.088(7) -0.043(10) 0.020(5) 0.024(9)
C11 0.093(7) 0.146(9) 0.102(7) -0.050(7) 0.031(6) 0.043(7)
C12 0.088(6) 0.082(6) 0.096(7) -0.007(5) -0.007(5) 0.008(5)
C13 0.130(11) 0.100(9) 0.184(14) -0.040(9) -0.018(9) 0.023(7)
C14 0.049(3) 0.074(4) 0.060(4) 0.005(3) 0.009(3) 0.002(3)
F1 0.107(3) 0.073(3) 0.114(4) -0.013(2) 0.039(3) 0.010(2)
F2 0.091(3) 0.172(5) 0.118(4) -0.034(4) 0.053(3) 0.018(3)
F3 0.105(4) 0.186(6) 0.107(4) 0.004(4) 0.057(3) -0.042(4)
F4 0.117(4) 0.086(3) 0.123(4) 0.027(3) 0.038(3) -0.024(3)

loop_
_atom_type_symbol
_atom_type_description
_atom_type_scat_dispersion_real
_atom_type_scat_dispersion_imag
_atom_type_scat_source
C C 0.0033 0.0016 'International Tables Vol C Tables 4.2.6.8 and 6.1.1.4'
H H 0.0000 0.0000 'International Tables Vol C Tables 4.2.6.8 and 6.1.1.4'
F F 0.0171 0.0103 'International Tables Vol C Tables 4.2.6.8 and 6.1.1.4'
I I -0.4742 1.8119 'International Tables Vol C Tables 4.2.6.8 and 6.1.1.4'

loop_
_geom_angle_atom_site_label_1
_geom_angle_atom_site_label_2
_geom_angle_atom_site_label_3
_geom_angle
_geom_angle_site_symmetry_1
_geom_angle_site_symmetry_3
C2 C1 C6 118.5(6) . .
C2 C1 I1' 115.4(6) . .
C6 C1 I1' 126.1(6) . .
C2 C1 I1 119.9(5) . .
C6 C1 I1 121.6(5) . .
I1' C1 I1 4.5(3) . .
F1 C2 C3 118.0(7) . .
F1 C2 C1 120.7(7) . .
C3 C2 C1 121.3(7) . .
F2 C3 C4 119.7(8) . .
F2 C3 C2 120.7(8) . .
C4 C3 C2 119.6(7) . .
F3 C4 C3 120.5(8) . .
F3 C4 C5 118.6(8) . .
C3 C4 C5 120.8(7) . .
F4 C5 C4 120.2(8) . .
F4 C5 C6 118.9(8) . .
C4 C5 C6 120.9(7) . .
C5 C6 C1 118.9(7) . .
C5 C6 I2' 115.0(7) . .
C1 C6 I2' 126.0(7) . .
C5 C6 I2 120.2(5) . .
C1 C6 I2 120.9(5) . .
I2' C6 I2 5.4(5) . .
C13 C7 C8 124.4(11) 3_755 .
C13 C7 H7A 117.8 3_755 .
C8 C7 H7A 117.8 . .
C7 C8 C9 115.3(9) . .
C7 C8 H8A 122.4 . .
C9 C8 H8A 122.4 . .
C10 C9 C14 117.2(7) . 3_755
C10 C9 C8 120.3(8) . .
C14 C9 C8 122.5(7) 3_755 .
C9 C10 C11 122.6(7) . .
C9 C10 H10A 118.7 . .
C11 C10 H10A 118.7 . .
C10 C11 C12 119.6(6) . .
C10 C11 H11A 120.2 . .
C12 C11 H11A 120.2 . .
C13 C12 C11 120.4(8) . .
C13 C12 C14 121.0(8) . .
C11 C12 C14 118.6(6) . .
C12 C13 C7 118.7(11) . 3_755
C12 C13 H13A 120.6 . .
C7 C13 H13A 120.6 3_755 .
C14 C14 C9 125.1(8) 3_755 3_755
C14 C14 C12 116.9(7) 3_755 .
C9 C14 C12 118.0(6) 3_755 .

loop_
_geom_bond_atom_site_label_1
_geom_bond_atom_site_label_2
_geom_bond_distance
_geom_bond_site_symmetry_2
I1 C1 2.106(8) .
I1' C1 2.039(8) .
I2 C6 2.111(8) .
I2' C6 2.039(10) .
C1 C2 1.384(9) .
C1 C6 1.394(9) .
C2 F1 1.341(8) .
C2 C3 1.371(11) .
C3 F2 1.336(9) .
C3 C4 1.352(11) .
C4 F3 1.349(9) .
C4 C5 1.358(11) .
C5 F4 1.341(8) .
C5 C6 1.387(10) .
C7 C13 1.380(16) 3_755
C7 C8 1.390(9) .
C7 H7A 0.9300 .
C8 C9 1.432(8) .
C8 H8A 0.9300 .
C9 C10 1.359(8) .
C9 C14 1.379(11) 3_755
C10 C11 1.393(7) .
C10 H10A 0.9300 .
C11 C12 1.413(7) .
C11 H11A 0.9300 .
C12 C13 1.365(8) .
C12 C14 1.439(7) .
C13 C7 1.380(16) 3_755
C13 H13A 0.9300 .
C14 C14 1.376(13) 3_755
C14 C9 1.379(11) 3_755
